data_7251562
loop_
_publ_author_name
'Bawa, Hana'
'Su, Hong'
'De Doncker, Stephen'
'Bourne, Susan A.'
'Nassimbeni, Luigi R.'

_publ_section_title
;
 TADDOLs and methylcyclohexanones: selectivity, resolution and the
 kinetics of decomposition
;
_journal_issue 10
_journal_name_full CrystEngComm
_journal_page_first 1690
_journal_page_last 1698
_journal_paper_doi 10.1039/D5CE01022E
_journal_volume 28
_journal_year 2026
_chemical_formula_sum 'C40 H44 O5'
_chemical_formula_weight 604.75
_space_group_crystal_system orthorhombic
_space_group_IT_number 19
_space_group_name_Hall 'P 2ac 2ab'
_space_group_name_H-M_alt 'P 21 21 21'
_atom_sites_solution_hydrogens mixed
_atom_sites_solution_primary direct
_atom_sites_solution_secondary difmap
_audit_creation_method SHELXL-2018/3
_audit_update_record
;
2025-08-12 deposited with the CCDC.	2026-02-02 downloaded from the CCDC.
;
_cell_angle_alpha 90
_cell_angle_beta 90
_cell_angle_gamma 90
_cell_formula_units_Z 4
_cell_length_a 9.6545(7)
_cell_length_b 11.2256(7)
_cell_length_c 29.717(2)
_cell_measurement_reflns_used 9912
_cell_measurement_temperature 100(2)
_cell_measurement_theta_max 28.27
_cell_measurement_theta_min 2.218
_cell_volume 3220.7(4)
_computing_cell_refinement 'SAINT (7.60a, Bruker AXS Inc., Madison, WI, USA, 2006)'
_computing_data_collection 'SAINT (7.60a, Bruker AXS Inc., Madison, WI, USA, 2006)'
_computing_data_reduction 'SAINT (7.60a, Bruker AXS Inc., Madison, WI, USA, 2006)'
_computing_molecular_graphics 'X-Seed (Barbour, 2001'
_computing_publication_material 'SHELXL-2014/7 (Sheldrick, 2014)'
_computing_structure_refinement 'SHELXL-2018/3 (Sheldrick, 2018)'
_computing_structure_solution 'SHELXT 2018/2 (Sheldrick, 2018)'
_diffrn_ambient_temperature 100(2)
_diffrn_measured_fraction_theta_full 0.995
_diffrn_measured_fraction_theta_max 0.995
_diffrn_measurement_device_type 'Bruker D8 Venture Diffractometer'
_diffrn_measurement_method '1\% \f scans and \w scans'
_diffrn_radiation_type MoK\a
_diffrn_radiation_wavelength 0.71073
_diffrn_reflns_av_R_equivalents 0.0569
_diffrn_reflns_av_unetI/netI 0.0277
_diffrn_reflns_Laue_measured_fraction_full 0.995
_diffrn_reflns_Laue_measured_fraction_max 0.995
_diffrn_reflns_limit_h_max 12
_diffrn_reflns_limit_h_min -12
_diffrn_reflns_limit_k_max 14
_diffrn_reflns_limit_k_min -14
_diffrn_reflns_limit_l_max 39
_diffrn_reflns_limit_l_min -39
_diffrn_reflns_number 79659
_diffrn_reflns_point_group_measured_fraction_full 0.997
_diffrn_reflns_point_group_measured_fraction_max 0.996
_diffrn_reflns_theta_full 25.242
_diffrn_reflns_theta_max 28.336
_diffrn_reflns_theta_min 1.939
_diffrn_source 'fine-focus sealed tube'
_exptl_absorpt_coefficient_mu 0.081
_exptl_absorpt_correction_T_max 1.000
_exptl_absorpt_correction_T_min 0.952
_exptl_absorpt_correction_type multi-scan
_exptl_absorpt_process_details 'SADABS (Sheldrick, 2001)'
_exptl_crystal_colour colorless
_exptl_crystal_density_diffrn 1.247
_exptl_crystal_description block
_exptl_crystal_F_000 1296
_exptl_crystal_size_max 0.180
_exptl_crystal_size_mid 0.140
_exptl_crystal_size_min 0.130
_exptl_transmission_factor_max 1.000
_exptl_transmission_factor_min 0.952
_refine_diff_density_max 0.543
_refine_diff_density_min -0.210
_refine_diff_density_rms 0.041
_refine_ls_abs_structure_details
;
 Flack x determined using 3101 quotients [(I+)-(I-)]/[(I+)+(I-)]
 (Parsons, Flack and Wagner, Acta Cryst. B69 (2013) 249-259).
;
_refine_ls_abs_structure_Flack -0.2(3)
_refine_ls_extinction_method none
_refine_ls_goodness_of_fit_ref 1.036
_refine_ls_hydrogen_treatment mixed
_refine_ls_matrix_type full
_refine_ls_number_parameters 415
_refine_ls_number_reflns 7997
_refine_ls_number_restraints 0
_refine_ls_restrained_S_all 1.036
_refine_ls_R_factor_all 0.0436
_refine_ls_R_factor_gt 0.0393
_refine_ls_shift/su_max 0.001
_refine_ls_shift/su_mean 0.000
_refine_ls_structure_factor_coef Fsqd
_refine_ls_weighting_details 'w=1/[\s^2^(Fo^2^)+(0.0498P)^2^+1.1112P] where P=(Fo^2^+2Fc^2^)/3'
_refine_ls_weighting_scheme calc
_refine_ls_wR_factor_gt 0.0979
_refine_ls_wR_factor_ref 0.1013
_reflns_Friedel_coverage 0.783
_reflns_Friedel_fraction_full 0.998
_reflns_Friedel_fraction_max 0.997
_reflns_number_gt 7465
_reflns_number_total 7997
_reflns_threshold_expression 'I > 2\s(I)'
_cod_data_source_file d5ce01022e2.cif
_cod_data_source_block V
_cod_depositor_comments 'Adding full bibliography for 7251558--7251565.cif.'
_cod_original_cell_volume 3220.6(4)
_cod_database_code 7251562
_shelx_shelxl_version_number 2018/3
_shelx_space_group_comment
;
The symmetry employed for this shelxl refinement is uniquely defined
by the following loop, which should always be used as a source of
symmetry information in preference to the above space-group names.
They are only intended as comments.
;
_shelx_estimated_absorpt_t_min 0.986
_shelx_estimated_absorpt_t_max 0.990

loop_
_space_group_symop_operation_xyz
'x, y, z'
'-x+1/2, -y, z+1/2'
'x+1/2, -y+1/2, -z'
'-x, y+1/2, -z+1/2'

loop_
_atom_site_label
_atom_site_type_symbol
_atom_site_fract_x
_atom_site_fract_y
_atom_site_fract_z
_atom_site_U_iso_or_equiv
_atom_site_adp_type
_atom_site_occupancy
_atom_site_site_symmetry_order
_atom_site_calc_flag
_atom_site_refinement_flags_posn
_atom_site_refinement_flags_adp
_atom_site_refinement_flags_occupancy
_atom_site_disorder_assembly
_atom_site_disorder_group
O13A O 0.57730(15) 0.36462(12) 0.93562(4) 0.0154(3) Uani 1 1 d . . . . .
O14A O 0.68850(14) 0.65649(12) 0.89457(5) 0.0177(3) Uani 1 1 d . . . . .
O15A O 0.50140(15) 0.66275(12) 0.84801(4) 0.0175(3) Uani 1 1 d . . . . .
O21A O 0.34838(15) 0.38301(12) 0.88447(5) 0.0186(3) Uani 1 1 d . . . . .
O1X O 0.78329(17) 0.20298(14) 0.91315(6) 0.0295(4) Uani 1 1 d . . . . .
C1A C 0.9353(2) 0.36785(19) 1.01374(7) 0.0224(4) Uani 1 1 d . . . . .
H1A H 0.944165 0.327498 1.041691 0.027 Uiso 1 1 calc R U . . .
C2A C 0.8050(2) 0.39862(18) 0.99786(7) 0.0192(4) Uani 1 1 d . . . . .
H2A H 0.725167 0.378398 1.014923 0.023 Uiso 1 1 calc R U . . .
C3A C 0.7898(2) 0.45917(17) 0.95694(6) 0.0150(3) Uani 1 1 d . . . . .
C4A C 0.9075(2) 0.48960(17) 0.93274(7) 0.0181(4) Uani 1 1 d . . . . .
H4A H 0.898990 0.532566 0.905334 0.022 Uiso 1 1 calc R U . . .
C5A C 1.0387(2) 0.45713(19) 0.94861(7) 0.0220(4) Uani 1 1 d . . . . .
H5A H 1.118759 0.477254 0.931631 0.026 Uiso 1 1 calc R U . . .
C6A C 1.0530(2) 0.39583(19) 0.98890(7) 0.0233(4) Uani 1 1 d . . . . .
H6A H 1.142165 0.373237 0.999397 0.028 Uiso 1 1 calc R U . . .
C7A C 0.5532(2) 0.71395(19) 1.02939(7) 0.0224(4) Uani 1 1 d . . . . .
H7A H 0.596668 0.780900 1.042910 0.027 Uiso 1 1 calc R U . . .
C8A C 0.6236(2) 0.64750(18) 0.99728(6) 0.0197(4) Uani 1 1 d . . . . .
H8A H 0.715357 0.669165 0.989151 0.024 Uiso 1 1 calc R U . . .
C9A C 0.5613(2) 0.54942(16) 0.97683(6) 0.0151(4) Uani 1 1 d . . . . .
C10A C 0.4269(2) 0.51834(18) 0.98948(7) 0.0200(4) Uani 1 1 d . . . . .
H10A H 0.382863 0.451724 0.975903 0.024 Uiso 1 1 calc R U . . .
C11A C 0.3572(2) 0.5845(2) 1.02186(7) 0.0262(5) Uani 1 1 d . . . . .
H11A H 0.265990 0.562243 1.030446 0.031 Uiso 1 1 calc R U . . .
C12A C 0.4190(2) 0.6826(2) 1.04180(7) 0.0243(4) Uani 1 1 d . . . . .
H12A H 0.370404 0.728015 1.063679 0.029 Uiso 1 1 calc R U . . .
C13A C 0.64108(19) 0.48017(16) 0.94106(6) 0.0135(3) Uani 1 1 d . . . . .
C14A C 0.62936(19) 0.53975(16) 0.89414(6) 0.0148(3) Uani 1 1 d . . . . .
H14A H 0.679095 0.489735 0.871463 0.018 Uiso 1 1 calc R U . . .
C15A C 0.4806(2) 0.56378(16) 0.87748(6) 0.0147(3) Uani 1 1 d . . . . .
H15A H 0.423163 0.590543 0.903593 0.018 Uiso 1 1 calc R U . . .
C16A C 0.6036(2) 0.73571(17) 0.86819(6) 0.0167(4) Uani 1 1 d . . . . .
C17A C 0.5441(2) 0.83597(18) 0.89777(7) 0.0218(4) Uani 1 1 d . . . . .
H17A H 0.442343 0.828068 0.900584 0.026 Uiso 1 1 calc R U . . .
H17B H 0.585581 0.833797 0.928229 0.026 Uiso 1 1 calc R U . . .
C18A C 0.5821(3) 0.9523(2) 0.87354(10) 0.0354(5) Uani 1 1 d . . . . .
H18A H 0.508615 0.975937 0.852099 0.042 Uiso 1 1 calc R U . . .
H18B H 0.596900 1.017736 0.895345 0.042 Uiso 1 1 calc R U . . .
C19A C 0.7156(3) 0.9220(2) 0.84894(10) 0.0362(6) Uani 1 1 d . . . . .
H19A H 0.733263 0.978637 0.824040 0.043 Uiso 1 1 calc R U . . .
H19B H 0.795809 0.922571 0.869711 0.043 Uiso 1 1 calc R U . . .
C20A C 0.6876(2) 0.79786(19) 0.83124(7) 0.0233(4) Uani 1 1 d . . . . .
H20A H 0.775500 0.754974 0.825616 0.028 Uiso 1 1 calc R U . . .
H20B H 0.634148 0.801338 0.802839 0.028 Uiso 1 1 calc R U . . .
C21A C 0.4004(2) 0.46500(16) 0.85177(6) 0.0156(4) Uani 1 1 d . . . . .
C22A C 0.4909(2) 0.40172(18) 0.81683(6) 0.0170(4) Uani 1 1 d . . . . .
C23A C 0.5042(2) 0.27795(19) 0.81740(7) 0.0234(4) Uani 1 1 d . . . . .
H23A H 0.459677 0.233145 0.840346 0.028 Uiso 1 1 calc R U . . .
C24A C 0.5820(3) 0.2192(2) 0.78463(8) 0.0294(5) Uani 1 1 d . . . . .
H24A H 0.589692 0.134885 0.785379 0.035 Uiso 1 1 calc R U . . .
C25A C 0.6480(3) 0.2829(2) 0.75110(8) 0.0309(5) Uani 1 1 d . . . . .
H25A H 0.700566 0.242885 0.728692 0.037 Uiso 1 1 calc R U . . .
C26A C 0.6364(3) 0.4060(2) 0.75064(7) 0.0305(5) Uani 1 1 d . . . . .
H26A H 0.682542 0.450591 0.727960 0.037 Uiso 1 1 calc R U . . .
C27A C 0.5581(2) 0.46516(19) 0.78300(7) 0.0234(4) Uani 1 1 d . . . . .
H27A H 0.550386 0.549490 0.781994 0.028 Uiso 1 1 calc R U . . .
C28A C 0.2683(2) 0.51668(18) 0.83016(6) 0.0172(4) Uani 1 1 d . . . . .
C29A C 0.2131(2) 0.46546(19) 0.79142(7) 0.0236(4) Uani 1 1 d . . . . .
H29A H 0.263220 0.404749 0.776217 0.028 Uiso 1 1 calc R U . . .
C30A C 0.0851(3) 0.5023(2) 0.77471(8) 0.0287(5) Uani 1 1 d . . . . .
H30A H 0.048414 0.466031 0.748408 0.034 Uiso 1 1 calc R U . . .
C31A C 0.0110(2) 0.5915(2) 0.79620(8) 0.0284(5) Uani 1 1 d . . . . .
H31A H -0.076369 0.616219 0.784880 0.034 Uiso 1 1 calc R U . . .
C32A C 0.0661(2) 0.6442(2) 0.83444(7) 0.0252(4) Uani 1 1 d . . . . .
H32A H 0.016614 0.706022 0.849171 0.030 Uiso 1 1 calc R U . . .
C33A C 0.1931(2) 0.60712(19) 0.85133(7) 0.0210(4) Uani 1 1 d . . . . .
H33A H 0.229282 0.643726 0.877645 0.025 Uiso 1 1 calc R U . . .
C1X C 0.8905(2) 0.2115(2) 0.89123(8) 0.0265(5) Uani 1 1 d . . . . .
C2X C 1.0203(3) 0.1460(2) 0.90457(8) 0.0305(5) Uani 1 1 d . . . . .
H2X1 H 0.999399 0.092535 0.930175 0.037 Uiso 1 1 calc R U . . .
H2X2 H 1.090692 0.204280 0.914677 0.037 Uiso 1 1 calc R U . . .
C3X C 1.0796(2) 0.0724(2) 0.86569(7) 0.0277(5) Uani 1 1 d . . . . .
H3X H 1.011105 0.008916 0.857784 0.033 Uiso 1 1 calc R U . . .
C4X C 1.0988(2) 0.1530(2) 0.82466(7) 0.0270(5) Uani 1 1 d . . . . .
H4X1 H 1.167574 0.215626 0.831791 0.032 Uiso 1 1 calc R U . . .
H4X2 H 1.135373 0.105274 0.799272 0.032 Uiso 1 1 calc R U . . .
C5X C 0.9636(3) 0.2108(2) 0.81077(8) 0.0289(5) Uani 1 1 d . . . . .
H5X1 H 0.896230 0.148345 0.802222 0.035 Uiso 1 1 calc R U . . .
H5X2 H 0.979635 0.262080 0.784157 0.035 Uiso 1 1 calc R U . . .
C6X C 0.9037(3) 0.2859(2) 0.84902(8) 0.0303(5) Uani 1 1 d . . . . .
H6X1 H 0.964974 0.354899 0.854896 0.036 Uiso 1 1 calc R U . . .
H6X2 H 0.811475 0.316675 0.840206 0.036 Uiso 1 1 calc R U . . .
C7X C 1.2137(3) 0.0125(3) 0.88024(8) 0.0347(6) Uani 1 1 d . . . . .
H7X1 H 1.245698 -0.040991 0.856339 0.052 Uiso 1 1 calc R U . . .
H7X2 H 1.197363 -0.033464 0.907772 0.052 Uiso 1 1 calc R U . . .
H7X3 H 1.284282 0.073328 0.885971 0.052 Uiso 1 1 calc R U . . .
H13A H 0.636(3) 0.322(2) 0.9270(9) 0.025(7) Uiso 1 1 d . . . . .
H21A H 0.418(3) 0.370(3) 0.9006(11) 0.040(8) Uiso 1 1 d . . . . .

loop_
_atom_site_aniso_label
_atom_site_aniso_U_11
_atom_site_aniso_U_22
_atom_site_aniso_U_33
_atom_site_aniso_U_23
_atom_site_aniso_U_13
_atom_site_aniso_U_12
O13A 0.0134(6) 0.0130(6) 0.0199(6) 0.0004(5) 0.0016(5) 0.0002(5)
O14A 0.0181(7) 0.0141(6) 0.0207(6) 0.0039(5) -0.0047(5) -0.0026(5)
O15A 0.0204(7) 0.0144(6) 0.0178(6) 0.0030(5) -0.0052(5) -0.0017(5)
O21A 0.0158(7) 0.0212(7) 0.0187(7) 0.0043(5) -0.0017(5) -0.0029(5)
O1X 0.0240(8) 0.0228(8) 0.0418(9) -0.0077(7) 0.0063(7) 0.0016(6)
C1A 0.0215(10) 0.0238(9) 0.0218(9) 0.0039(8) -0.0028(8) 0.0040(8)
C2A 0.0182(9) 0.0209(9) 0.0185(9) 0.0021(7) 0.0001(7) 0.0022(7)
C3A 0.0136(8) 0.0134(8) 0.0179(8) -0.0014(7) -0.0010(7) 0.0015(7)
C4A 0.0165(9) 0.0175(8) 0.0201(9) 0.0021(7) 0.0004(7) -0.0003(7)
C5A 0.0144(9) 0.0224(10) 0.0292(10) 0.0019(8) 0.0018(8) -0.0002(7)
C6A 0.0158(9) 0.0230(10) 0.0312(11) -0.0002(8) -0.0050(8) 0.0044(8)
C7A 0.0255(11) 0.0214(9) 0.0202(9) -0.0034(8) -0.0016(8) 0.0037(8)
C8A 0.0174(9) 0.0216(9) 0.0200(9) -0.0013(7) 0.0011(7) 0.0013(8)
C9A 0.0155(9) 0.0164(8) 0.0134(8) 0.0023(6) -0.0001(7) 0.0040(7)
C10A 0.0163(9) 0.0232(9) 0.0203(9) -0.0016(7) 0.0024(8) 0.0007(8)
C11A 0.0180(10) 0.0349(12) 0.0259(10) -0.0040(9) 0.0061(8) 0.0031(9)
C12A 0.0249(11) 0.0281(10) 0.0199(9) -0.0032(8) 0.0040(8) 0.0092(9)
C13A 0.0120(8) 0.0135(8) 0.0150(8) 0.0010(6) -0.0003(7) 0.0000(6)
C14A 0.0146(8) 0.0147(8) 0.0150(8) -0.0001(7) 0.0015(7) -0.0006(7)
C15A 0.0158(8) 0.0145(8) 0.0139(8) 0.0007(6) -0.0001(7) 0.0003(7)
C16A 0.0160(9) 0.0160(8) 0.0180(8) 0.0019(7) -0.0024(7) 0.0005(7)
C17A 0.0200(10) 0.0210(9) 0.0245(9) -0.0034(8) -0.0024(8) 0.0016(8)
C18A 0.0342(13) 0.0176(10) 0.0543(15) -0.0005(10) 0.0024(12) 0.0014(10)
C19A 0.0306(13) 0.0289(12) 0.0492(15) 0.0102(11) -0.0028(11) -0.0080(10)
C20A 0.0198(10) 0.0243(10) 0.0256(10) 0.0103(8) 0.0021(8) 0.0008(8)
C21A 0.0150(9) 0.0158(8) 0.0160(8) 0.0001(7) -0.0005(7) -0.0014(7)
C22A 0.0143(9) 0.0199(9) 0.0169(8) -0.0029(7) -0.0028(7) 0.0000(7)
C23A 0.0229(10) 0.0218(10) 0.0254(10) -0.0041(8) -0.0028(8) 0.0008(8)
C24A 0.0301(12) 0.0262(10) 0.0320(11) -0.0099(9) -0.0045(10) 0.0079(10)
C25A 0.0255(11) 0.0417(13) 0.0257(11) -0.0161(10) -0.0029(9) 0.0064(10)
C26A 0.0290(12) 0.0431(13) 0.0193(10) -0.0057(9) 0.0050(9) -0.0044(10)
C27A 0.0259(11) 0.0246(10) 0.0195(9) -0.0041(8) 0.0017(8) -0.0026(8)
C28A 0.0148(9) 0.0190(9) 0.0178(8) 0.0033(7) -0.0002(7) -0.0009(7)
C29A 0.0235(10) 0.0240(10) 0.0234(10) -0.0010(8) -0.0059(8) 0.0011(8)
C30A 0.0270(12) 0.0330(11) 0.0262(10) 0.0004(9) -0.0099(9) 0.0023(9)
C31A 0.0198(10) 0.0380(12) 0.0273(11) 0.0057(9) -0.0059(9) 0.0041(9)
C32A 0.0204(10) 0.0325(11) 0.0227(9) 0.0025(8) 0.0014(8) 0.0053(9)
C33A 0.0178(10) 0.0269(10) 0.0182(9) 0.0021(8) -0.0004(7) 0.0014(8)
C1X 0.0262(11) 0.0272(10) 0.0259(10) -0.0070(9) -0.0009(9) 0.0076(9)
C2X 0.0289(12) 0.0397(13) 0.0229(10) 0.0034(9) 0.0039(9) 0.0090(10)
C3X 0.0236(11) 0.0307(11) 0.0289(11) 0.0021(9) 0.0005(9) 0.0038(9)
C4X 0.0230(11) 0.0370(12) 0.0212(9) 0.0025(9) 0.0021(8) 0.0032(9)
C5X 0.0328(12) 0.0303(11) 0.0237(10) -0.0022(9) -0.0027(9) 0.0042(10)
C6X 0.0337(13) 0.0308(11) 0.0262(11) -0.0024(9) -0.0020(9) 0.0096(10)
C7X 0.0279(12) 0.0484(14) 0.0280(11) 0.0045(10) 0.0032(9) 0.0170(11)

loop_
_atom_type_symbol
_atom_type_description
_atom_type_scat_dispersion_real
_atom_type_scat_dispersion_imag
_atom_type_scat_source
C C 0.0033 0.0016 'International Tables Vol C Tables 4.2.6.8 and 6.1.1.4'
H H 0.0000 0.0000 'International Tables Vol C Tables 4.2.6.8 and 6.1.1.4'
O O 0.0106 0.0060 'International Tables Vol C Tables 4.2.6.8 and 6.1.1.4'

loop_
_geom_angle_atom_site_label_1
_geom_angle_atom_site_label_2
_geom_angle_atom_site_label_3
_geom_angle
_geom_angle_site_symmetry_1
_geom_angle_site_symmetry_3
_geom_angle_publ_flag
C13A O13A H13A 106(2) . . ?
C14A O14A C16A 109.50(14) . . ?
C16A O15A C15A 106.74(13) . . ?
C21A O21A H21A 103(2) . . ?
C2A C1A C6A 120.27(19) . . ?
C2A C1A H1A 119.9 . . ?
C6A C1A H1A 119.9 . . ?
C1A C2A C3A 120.73(19) . . ?
C1A C2A H2A 119.6 . . ?
C3A C2A H2A 119.6 . . ?
C4A C3A C2A 118.94(18) . . ?
C4A C3A C13A 124.81(17) . . ?
C2A C3A C13A 116.14(17) . . ?
C3A C4A C5A 120.16(18) . . ?
C3A C4A H4A 119.9 . . ?
C5A C4A H4A 119.9 . . ?
C6A C5A C4A 120.63(19) . . ?
C6A C5A H5A 119.7 . . ?
C4A C5A H5A 119.7 . . ?
C5A C6A C1A 119.25(19) . . ?
C5A C6A H6A 120.4 . . ?
C1A C6A H6A 120.4 . . ?
C8A C7A C12A 120.1(2) . . ?
C8A C7A H7A 119.9 . . ?
C12A C7A H7A 119.9 . . ?
C7A C8A C9A 120.83(19) . . ?
C7A C8A H8A 119.6 . . ?
C9A C8A H8A 119.6 . . ?
C8A C9A C10A 118.78(18) . . ?
C8A C9A C13A 119.22(17) . . ?
C10A C9A C13A 121.99(17) . . ?
C11A C10A C9A 120.2(2) . . ?
C11A C10A H10A 119.9 . . ?
C9A C10A H10A 119.9 . . ?
C12A C11A C10A 120.8(2) . . ?
C12A C11A H11A 119.6 . . ?
C10A C11A H11A 119.6 . . ?
C11A C12A C7A 119.24(19) . . ?
C11A C12A H12A 120.4 . . ?
C7A C12A H12A 120.4 . . ?
O13A C13A C9A 108.68(15) . . ?
O13A C13A C3A 107.23(14) . . ?
C9A C13A C3A 109.74(15) . . ?
O13A C13A C14A 104.79(14) . . ?
C9A C13A C14A 111.71(15) . . ?
C3A C13A C14A 114.35(15) . . ?
O14A C14A C15A 102.38(14) . . ?
O14A C14A C13A 110.99(15) . . ?
C15A C14A C13A 115.59(15) . . ?
O14A C14A H14A 109.2 . . ?
C15A C14A H14A 109.2 . . ?
C13A C14A H14A 109.2 . . ?
O15A C15A C14A 101.65(14) . . ?
O15A C15A C21A 108.88(14) . . ?
C14A C15A C21A 119.80(15) . . ?
O15A C15A H15A 108.7 . . ?
C14A C15A H15A 108.7 . . ?
C21A C15A H15A 108.7 . . ?
O15A C16A O14A 105.65(14) . . ?
O15A C16A C20A 109.18(16) . . ?
O14A C16A C20A 111.70(16) . . ?
O15A C16A C17A 113.87(16) . . ?
O14A C16A C17A 110.66(15) . . ?
C20A C16A C17A 105.88(16) . . ?
C18A C17A C16A 105.35(17) . . ?
C18A C17A H17A 110.7 . . ?
C16A C17A H17A 110.7 . . ?
C18A C17A H17B 110.7 . . ?
C16A C17A H17B 110.7 . . ?
H17A C17A H17B 108.8 . . ?
C19A C18A C17A 103.79(18) . . ?
C19A C18A H18A 111.0 . . ?
C17A C18A H18A 111.0 . . ?
C19A C18A H18B 111.0 . . ?
C17A C18A H18B 111.0 . . ?
H18A C18A H18B 109.0 . . ?
C20A C19A C18A 102.77(19) . . ?
C20A C19A H19A 111.2 . . ?
C18A C19A H19A 111.2 . . ?
C20A C19A H19B 111.2 . . ?
C18A C19A H19B 111.2 . . ?
H19A C19A H19B 109.1 . . ?
C19A C20A C16A 105.35(19) . . ?
C19A C20A H20A 110.7 . . ?
C16A C20A H20A 110.7 . . ?
C19A C20A H20B 110.7 . . ?
C16A C20A H20B 110.7 . . ?
H20A C20A H20B 108.8 . . ?
O21A C21A C22A 111.27(15) . . ?
O21A C21A C28A 103.57(15) . . ?
C22A C21A C28A 111.36(15) . . ?
O21A C21A C15A 107.48(14) . . ?
C22A C21A C15A 112.35(16) . . ?
C28A C21A C15A 110.40(15) . . ?
C27A C22A C23A 118.38(19) . . ?
C27A C22A C21A 121.19(17) . . ?
C23A C22A C21A 120.40(18) . . ?
C22A C23A C24A 120.7(2) . . ?
C22A C23A H23A 119.6 . . ?
C24A C23A H23A 119.6 . . ?
C25A C24A C23A 120.5(2) . . ?
C25A C24A H24A 119.8 . . ?
C23A C24A H24A 119.8 . . ?
C24A C25A C26A 119.0(2) . . ?
C24A C25A H25A 120.5 . . ?
C26A C25A H25A 120.5 . . ?
C25A C26A C27A 120.8(2) . . ?
C25A C26A H26A 119.6 . . ?
C27A C26A H26A 119.6 . . ?
C26A C27A C22A 120.5(2) . . ?
C26A C27A H27A 119.7 . . ?
C22A C27A H27A 119.7 . . ?
C29A C28A C33A 118.21(19) . . ?
C29A C28A C21A 120.38(18) . . ?
C33A C28A C21A 121.06(17) . . ?
C28A C29A C30A 120.7(2) . . ?
C28A C29A H29A 119.6 . . ?
C30A C29A H29A 119.6 . . ?
C31A C30A C29A 120.5(2) . . ?
C31A C30A H30A 119.8 . . ?
C29A C30A H30A 119.8 . . ?
C30A C31A C32A 119.2(2) . . ?
C30A C31A H31A 120.4 . . ?
C32A C31A H31A 120.4 . . ?
C31A C32A C33A 120.5(2) . . ?
C31A C32A H32A 119.8 . . ?
C33A C32A H32A 119.8 . . ?
C32A C33A C28A 120.9(2) . . ?
C32A C33A H33A 119.5 . . ?
C28A C33A H33A 119.5 . . ?
O1X C1X C2X 121.6(2) . . ?
O1X C1X C6X 123.7(2) . . ?
C2X C1X C6X 114.7(2) . . ?
C1X C2X C3X 112.08(19) . . ?
C1X C2X H2X1 109.2 . . ?
C3X C2X H2X1 109.2 . . ?
C1X C2X H2X2 109.2 . . ?
C3X C2X H2X2 109.2 . . ?
H2X1 C2X H2X2 107.9 . . ?
C7X C3X C4X 112.6(2) . . ?
C7X C3X C2X 110.01(19) . . ?
C4X C3X C2X 109.13(19) . . ?
C7X C3X H3X 108.3 . . ?
C4X C3X H3X 108.3 . . ?
C2X C3X H3X 108.3 . . ?
C5X C4X C3X 111.47(19) . . ?
C5X C4X H4X1 109.3 . . ?
C3X C4X H4X1 109.3 . . ?
C5X C4X H4X2 109.3 . . ?
C3X C4X H4X2 109.3 . . ?
H4X1 C4X H4X2 108.0 . . ?
C4X C5X C6X 111.10(19) . . ?
C4X C5X H5X1 109.4 . . ?
C6X C5X H5X1 109.4 . . ?
C4X C5X H5X2 109.4 . . ?
C6X C5X H5X2 109.4 . . ?
H5X1 C5X H5X2 108.0 . . ?
C1X C6X C5X 110.11(19) . . ?
C1X C6X H6X1 109.6 . . ?
C5X C6X H6X1 109.6 . . ?
C1X C6X H6X2 109.6 . . ?
C5X C6X H6X2 109.6 . . ?
H6X1 C6X H6X2 108.2 . . ?
C3X C7X H7X1 109.5 . . ?
C3X C7X H7X2 109.5 . . ?
H7X1 C7X H7X2 109.5 . . ?
C3X C7X H7X3 109.5 . . ?
H7X1 C7X H7X3 109.5 . . ?
H7X2 C7X H7X3 109.5 . . ?

loop_
_geom_bond_atom_site_label_1
_geom_bond_atom_site_label_2
_geom_bond_distance
_geom_bond_site_symmetry_2
_geom_bond_publ_flag
O13A C13A 1.445(2) . ?
O13A H13A 0.78(3) . ?
O14A C14A 1.430(2) . ?
O14A C16A 1.441(2) . ?
O15A C16A 1.416(2) . ?
O15A C15A 1.429(2) . ?
O21A C21A 1.430(2) . ?
O21A H21A 0.84(3) . ?
O1X C1X 1.226(3) . ?
C1A C2A 1.387(3) . ?
C1A C6A 1.391(3) . ?
C1A H1A 0.9500 . ?
C2A C3A 1.401(3) . ?
C2A H2A 0.9500 . ?
C3A C4A 1.387(3) . ?
C3A C13A 1.530(3) . ?
C4A C5A 1.400(3) . ?
C4A H4A 0.9500 . ?
C5A C6A 1.388(3) . ?
C5A H5A 0.9500 . ?
C6A H6A 0.9500 . ?
C7A C8A 1.389(3) . ?
C7A C12A 1.392(3) . ?
C7A H7A 0.9500 . ?
C8A C9A 1.394(3) . ?
C8A H8A 0.9500 . ?
C9A C10A 1.395(3) . ?
C9A C13A 1.526(2) . ?
C10A C11A 1.390(3) . ?
C10A H10A 0.9500 . ?
C11A C12A 1.386(3) . ?
C11A H11A 0.9500 . ?
C12A H12A 0.9500 . ?
C13A C14A 1.551(2) . ?
C14A C15A 1.543(3) . ?
C14A H14A 1.0000 . ?
C15A C21A 1.553(3) . ?
C15A H15A 1.0000 . ?
C16A C20A 1.533(3) . ?
C16A C17A 1.539(3) . ?
C17A C18A 1.536(3) . ?
C17A H17A 0.9900 . ?
C17A H17B 0.9900 . ?
C18A C19A 1.520(4) . ?
C18A H18A 0.9900 . ?
C18A H18B 0.9900 . ?
C19A C20A 1.514(3) . ?
C19A H19A 0.9900 . ?
C19A H19B 0.9900 . ?
C20A H20A 0.9900 . ?
C20A H20B 0.9900 . ?
C21A C22A 1.531(3) . ?
C21A C28A 1.541(3) . ?
C22A C27A 1.392(3) . ?
C22A C23A 1.395(3) . ?
C23A C24A 1.396(3) . ?
C23A H23A 0.9500 . ?
C24A C25A 1.382(4) . ?
C24A H24A 0.9500 . ?
C25A C26A 1.387(4) . ?
C25A H25A 0.9500 . ?
C26A C27A 1.392(3) . ?
C26A H26A 0.9500 . ?
C27A H27A 0.9500 . ?
C28A C29A 1.393(3) . ?
C28A C33A 1.398(3) . ?
C29A C30A 1.395(3) . ?
C29A H29A 0.9500 . ?
C30A C31A 1.386(3) . ?
C30A H30A 0.9500 . ?
C31A C32A 1.387(3) . ?
C31A H31A 0.9500 . ?
C32A C33A 1.388(3) . ?
C32A H32A 0.9500 . ?
C33A H33A 0.9500 . ?
C1X C2X 1.506(3) . ?
C1X C6X 1.513(3) . ?
C2X C3X 1.532(3) . ?
C2X H2X1 0.9900 . ?
C2X H2X2 0.9900 . ?
C3X C7X 1.521(3) . ?
C3X C4X 1.529(3) . ?
C3X H3X 1.0000 . ?
C4X C5X 1.515(3) . ?
C4X H4X1 0.9900 . ?
C4X H4X2 0.9900 . ?
C5X C6X 1.529(3) . ?
C5X H5X1 0.9900 . ?
C5X H5X2 0.9900 . ?
C6X H6X1 0.9900 . ?
C6X H6X2 0.9900 . ?
C7X H7X1 0.9800 . ?
C7X H7X2 0.9800 . ?
C7X H7X3 0.9800 . ?

loop_
_geom_hbond_atom_site_label_D
_geom_hbond_atom_site_label_H
_geom_hbond_atom_site_label_A
_geom_hbond_distance_DH
_geom_hbond_distance_HA
_geom_hbond_distance_DA
_geom_hbond_angle_DHA
_geom_hbond_site_symmetry_A
_geom_hbond_publ_flag
O13A H13A O1X 0.78(3) 2.00(3) 2.774(2) 172(3) . yes
O21A H21A O13A 0.84(3) 1.86(3) 2.690(2) 172(3) . yes

loop_
_geom_torsion_atom_site_label_1
_geom_torsion_atom_site_label_2
_geom_torsion_atom_site_label_3
_geom_torsion_atom_site_label_4
_geom_torsion
_geom_torsion_site_symmetry_1
_geom_torsion_site_symmetry_2
_geom_torsion_site_symmetry_3
_geom_torsion_site_symmetry_4
_geom_torsion_publ_flag
C6A C1A C2A C3A -0.6(3) . . . . ?
C1A C2A C3A C4A -0.9(3) . . . . ?
C1A C2A C3A C13A 175.56(19) . . . . ?
C2A C3A C4A C5A 1.7(3) . . . . ?
C13A C3A C4A C5A -174.47(19) . . . . ?
C3A C4A C5A C6A -0.9(3) . . . . ?
C4A C5A C6A C1A -0.7(3) . . . . ?
C2A C1A C6A C5A 1.4(3) . . . . ?
C12A C7A C8A C9A 0.4(3) . . . . ?
C7A C8A C9A C10A -0.5(3) . . . . ?
C7A C8A C9A C13A 178.83(17) . . . . ?
C8A C9A C10A C11A 0.0(3) . . . . ?
C13A C9A C10A C11A -179.30(19) . . . . ?
C9A C10A C11A C12A 0.6(3) . . . . ?
C10A C11A C12A C7A -0.7(3) . . . . ?
C8A C7A C12A C11A 0.2(3) . . . . ?
C8A C9A C13A O13A 161.80(16) . . . . ?
C10A C9A C13A O13A -18.9(2) . . . . ?
C8A C9A C13A C3A 44.8(2) . . . . ?
C10A C9A C13A C3A -135.83(18) . . . . ?
C8A C9A C13A C14A -83.1(2) . . . . ?
C10A C9A C13A C14A 96.3(2) . . . . ?
C4A C3A C13A O13A 115.93(19) . . . . ?
C2A C3A C13A O13A -60.3(2) . . . . ?
C4A C3A C13A C9A -126.20(19) . . . . ?
C2A C3A C13A C9A 57.5(2) . . . . ?
C4A C3A C13A C14A 0.2(3) . . . . ?
C2A C3A C13A C14A -176.05(16) . . . . ?
C16A O14A C14A C15A -16.40(18) . . . . ?
C16A O14A C14A C13A -140.30(15) . . . . ?
O13A C13A C14A O14A 179.73(14) . . . . ?
C9A C13A C14A O14A 62.23(19) . . . . ?
C3A C13A C14A O14A -63.2(2) . . . . ?
O13A C13A C14A C15A 63.73(19) . . . . ?
C9A C13A C14A C15A -53.8(2) . . . . ?
C3A C13A C14A C15A -179.15(15) . . . . ?
C16A O15A C15A C14A -37.73(17) . . . . ?
C16A O15A C15A C21A -165.08(15) . . . . ?
O14A C14A C15A O15A 32.51(16) . . . . ?
C13A C14A C15A O15A 153.29(14) . . . . ?
O14A C14A C15A C21A 152.42(16) . . . . ?
C13A C14A C15A C21A -86.8(2) . . . . ?
C15A O15A C16A O14A 28.41(19) . . . . ?
C15A O15A C16A C20A 148.67(16) . . . . ?
C15A O15A C16A C17A -93.24(18) . . . . ?
C14A O14A C16A O15A -6.11(19) . . . . ?
C14A O14A C16A C20A -124.71(17) . . . . ?
C14A O14A C16A C17A 117.59(17) . . . . ?
O15A C16A C17A C18A -113.58(19) . . . . ?
O14A C16A C17A C18A 127.59(18) . . . . ?
C20A C16A C17A C18A 6.4(2) . . . . ?
C16A C17A C18A C19A -29.2(2) . . . . ?
C17A C18A C19A C20A 41.0(2) . . . . ?
C18A C19A C20A C16A -37.1(2) . . . . ?
O15A C16A C20A C19A 141.96(18) . . . . ?
O14A C16A C20A C19A -101.6(2) . . . . ?
C17A C16A C20A C19A 19.0(2) . . . . ?
O15A C15A C21A O21A -164.41(14) . . . . ?
C14A C15A C21A O21A 79.37(19) . . . . ?
O15A C15A C21A C22A 72.86(19) . . . . ?
C14A C15A C21A C22A -43.4(2) . . . . ?
O15A C15A C21A C28A -52.11(19) . . . . ?
C14A C15A C21A C28A -168.32(15) . . . . ?
O21A C21A C22A C27A -176.87(17) . . . . ?
C28A C21A C22A C27A 68.1(2) . . . . ?
C15A C21A C22A C27A -56.3(2) . . . . ?
O21A C21A C22A C23A 5.3(3) . . . . ?
C28A C21A C22A C23A -109.7(2) . . . . ?
C15A C21A C22A C23A 125.8(2) . . . . ?
C27A C22A C23A C24A -0.5(3) . . . . ?
C21A C22A C23A C24A 177.47(19) . . . . ?
C22A C23A C24A C25A 0.3(3) . . . . ?
C23A C24A C25A C26A 0.4(4) . . . . ?
C24A C25A C26A C27A -0.9(4) . . . . ?
C25A C26A C27A C22A 0.7(4) . . . . ?
C23A C22A C27A C26A 0.0(3) . . . . ?
C21A C22A C27A C26A -177.95(19) . . . . ?
O21A C21A C28A C29A -92.9(2) . . . . ?
C22A C21A C28A C29A 26.7(3) . . . . ?
C15A C21A C28A C29A 152.28(18) . . . . ?
O21A C21A C28A C33A 80.2(2) . . . . ?
C22A C21A C28A C33A -160.17(18) . . . . ?
C15A C21A C28A C33A -34.6(2) . . . . ?
C33A C28A C29A C30A -1.0(3) . . . . ?
C21A C28A C29A C30A 172.28(19) . . . . ?
C28A C29A C30A C31A 0.6(4) . . . . ?
C29A C30A C31A C32A 0.3(4) . . . . ?
C30A C31A C32A C33A -0.8(3) . . . . ?
C31A C32A C33A C28A 0.3(3) . . . . ?
C29A C28A C33A C32A 0.6(3) . . . . ?
C21A C28A C33A C32A -172.67(19) . . . . ?
O1X C1X C2X C3X 127.2(2) . . . . ?
C6X C1X C2X C3X -52.2(3) . . . . ?
C1X C2X C3X C7X 177.5(2) . . . . ?
C1X C2X C3X C4X 53.5(3) . . . . ?
C7X C3X C4X C5X 179.7(2) . . . . ?
C2X C3X C4X C5X -57.9(3) . . . . ?
C3X C4X C5X C6X 59.2(3) . . . . ?
O1X C1X C6X C5X -128.0(2) . . . . ?
C2X C1X C6X C5X 51.4(3) . . . . ?
C4X C5X C6X C1X -54.1(3) . . . . ?
